data_4081186
loop_
_publ_author_name
'Zhang, Jun'
'Braunstein, Pierre'
'Hor, T. S. Andy'

_publ_section_title
;
 Correction to Highly Efficient and Selective Chromium(III) Ethylene
 Trimerization Catalysts with [NON] and [NSN] Heteroscorpionate Ligands
;
_journal_issue 15
_journal_name_full Organometallics
_journal_page_first 4456
_journal_paper_doi 10.1021/om4006033
_journal_volume 32
_journal_year 2013
_chemical_formula_sum 'C20 H25 Cl3 Cr N5 O'
_chemical_formula_weight 509.80
_chemical_name_systematic
; 
 ? 
;
_space_group_IT_number 14
_symmetry_cell_setting monoclinic
_symmetry_space_group_name_Hall '-P 2yn'
_symmetry_space_group_name_H-M 'P 1 21/n 1'
_atom_sites_solution_hydrogens geom
_atom_sites_solution_primary direct
_atom_sites_solution_secondary difmap
_audit_creation_method SHELXL-97
_cell_angle_alpha 90.00
_cell_angle_beta 103.847(2)
_cell_angle_gamma 90.00
_cell_formula_units_Z 4
_cell_length_a 10.0530(10)
_cell_length_b 16.8310(16)
_cell_length_c 13.9668(15)
_cell_measurement_reflns_used 1838
_cell_measurement_temperature 223(2)
_cell_measurement_theta_max 23.56
_cell_measurement_theta_min 2.26
_cell_volume 2294.5(4)
_computing_cell_refinement 'Bruker SMART'
_computing_data_collection 'Bruker SMART'
_computing_data_reduction 'Bruker SAINT'
_computing_molecular_graphics 'Bruker SHELXTL'
_computing_publication_material 'Bruker SHELXTL'
_computing_structure_refinement 'SHELXL-97 (Sheldrick, 1997)'
_computing_structure_solution 'SHELXS-97 (Sheldrick, 1990)'
_diffrn_ambient_temperature 223(2)
_diffrn_measured_fraction_theta_full 1.000
_diffrn_measured_fraction_theta_max 1.000
_diffrn_measurement_device_type 'CCD area detector'
_diffrn_measurement_method 'phi and omega scans'
_diffrn_radiation_monochromator graphite
_diffrn_radiation_source 'fine-focus sealed tube'
_diffrn_radiation_type MoK\a
_diffrn_radiation_wavelength 0.71073
_diffrn_reflns_av_R_equivalents 0.0554
_diffrn_reflns_av_sigmaI/netI 0.0573
_diffrn_reflns_limit_h_max 11
_diffrn_reflns_limit_h_min -11
_diffrn_reflns_limit_k_max 15
_diffrn_reflns_limit_k_min -20
_diffrn_reflns_limit_l_max 16
_diffrn_reflns_limit_l_min -13
_diffrn_reflns_number 13206
_diffrn_reflns_theta_full 25.00
_diffrn_reflns_theta_max 25.00
_diffrn_reflns_theta_min 1.93
_exptl_absorpt_coefficient_mu 0.870
_exptl_absorpt_correction_T_max 0.9660
_exptl_absorpt_correction_T_min 0.8452
_exptl_absorpt_correction_type empirical
_exptl_crystal_colour Red
_exptl_crystal_density_diffrn 1.476
_exptl_crystal_density_meas ?
_exptl_crystal_density_method 'not measured'
_exptl_crystal_description Colourless
_exptl_crystal_F_000 1052
_exptl_crystal_size_max 0.20
_exptl_crystal_size_mid 0.08
_exptl_crystal_size_min 0.04
_refine_diff_density_max 0.419
_refine_diff_density_min -0.404
_refine_diff_density_rms 0.080
_refine_ls_extinction_method none
_refine_ls_goodness_of_fit_ref 1.144
_refine_ls_hydrogen_treatment constr
_refine_ls_matrix_type full
_refine_ls_number_parameters 275
_refine_ls_number_reflns 4025
_refine_ls_number_restraints 0
_refine_ls_restrained_S_all 1.144
_refine_ls_R_factor_all 0.0760
_refine_ls_R_factor_gt 0.0588
_refine_ls_shift/su_max 0.000
_refine_ls_shift/su_mean 0.000
_refine_ls_structure_factor_coef Fsqd
_refine_ls_weighting_details 'calc w=1/[\s^2^(Fo^2^)+(0.0459P)^2^+2.1335P] where P=(Fo^2^+2Fc^2^)/3'
_refine_ls_weighting_scheme calc
_refine_ls_wR_factor_gt 0.1186
_refine_ls_wR_factor_ref 0.1250
_reflns_number_gt 3311
_reflns_number_total 4025
_reflns_threshold_expression >2sigma(I)
_cod_data_source_file om4006033_si_002.cif
_cod_data_source_block 2
_cod_depositor_comments
;
The following automatic conversions were performed:

'_symmetry_cell_setting' value 'Monoclinic' changed to 'monoclinic'
according to /home/saulius/struct/CIF-dictionaries/cif_core.dic
dictionary named 'cif_core.dic' version 2.4.2 from
2011-04-26.

'_exptl_absorpt_correction_type' value 'Empirical'
changed to 'empirical' according to
/home/saulius/struct/CIF-dictionaries/cif_core.dic dictionary named
'cif_core.dic' version 2.4.2 from 2011-04-26.

Automatic conversion script
Id: cif_fix_values 1891 2012-01-12 08:04:46Z andrius 

The following automatic conversions were performed:

'_exptl_crystal_density_meas' value 'not measured' was changed to '?'
- the value is perceived as not measured.

Automatic conversion script
Id: cif_fix_values 3008 2015-01-20 13:52:24Z robertas 
;
_cod_original_sg_symbol_H-M P2(1)/n
_cod_database_code 4081186

loop_
_symmetry_equiv_pos_as_xyz
'x, y, z'
'-x+1/2, y+1/2, -z+1/2'
'-x, -y, -z'
'x-1/2, -y-1/2, z-1/2'

loop_
_atom_site_label
_atom_site_type_symbol
_atom_site_fract_x
_atom_site_fract_y
_atom_site_fract_z
_atom_site_U_iso_or_equiv
_atom_site_adp_type
_atom_site_occupancy
_atom_site_symmetry_multiplicity
_atom_site_calc_flag
_atom_site_refinement_flags
Cr1 Cr 0.57269(6) 0.73657(4) 0.62794(5) 0.02084(18) Uani 1 1 d .
Cl1 Cl 0.37607(10) 0.79393(7) 0.54174(8) 0.0348(3) Uani 1 1 d .
Cl2 Cl 0.70232(11) 0.85035(6) 0.65242(8) 0.0351(3) Uani 1 1 d .
Cl3 Cl 0.64727(11) 0.70215(7) 0.49077(8) 0.0350(3) Uani 1 1 d .
O1 O 0.7405(2) 0.67186(16) 0.71548(19) 0.0238(6) Uani 1 1 d .
N1 N 0.5186(3) 0.75677(18) 0.7603(2) 0.0232(8) Uani 1 1 d .
N2 N 0.5253(3) 0.69509(17) 0.8254(2) 0.0190(7) Uani 1 1 d .
N3 N 0.4734(3) 0.62752(19) 0.6279(2) 0.0211(7) Uani 1 1 d .
N4 N 0.4958(3) 0.58544(18) 0.7146(2) 0.0209(7) Uani 1 1 d .
C1 C 0.4685(4) 0.8180(2) 0.8022(3) 0.0269(9) Uani 1 1 d .
C2 C 0.4444(4) 0.7954(2) 0.8915(3) 0.0301(10) Uani 1 1 d .
H2 H 0.4087 0.8276 0.9343 0.036 Uiso 1 1 calc R
C3 C 0.4825(4) 0.7169(2) 0.9063(3) 0.0242(9) Uani 1 1 d .
C4 C 0.4435(5) 0.8985(2) 0.7557(4) 0.0416(12) Uani 1 1 d .
H4A H 0.5305 0.9232 0.7551 0.062 Uiso 1 1 calc R
H4B H 0.3950 0.9313 0.7934 0.062 Uiso 1 1 calc R
H4C H 0.3889 0.8932 0.6887 0.062 Uiso 1 1 calc R
C5 C 0.4814(5) 0.6637(3) 0.9910(3) 0.0349(11) Uani 1 1 d .
H5A H 0.4490 0.6115 0.9666 0.052 Uiso 1 1 calc R
H5B H 0.4210 0.6855 1.0291 0.052 Uiso 1 1 calc R
H5C H 0.5734 0.6593 1.0325 0.052 Uiso 1 1 calc R
C6 C 0.3943(4) 0.5796(3) 0.5603(3) 0.0291(10) Uani 1 1 d .
C7 C 0.3701(4) 0.5086(3) 0.6048(3) 0.0336(11) Uani 1 1 d .
H7 H 0.3188 0.4652 0.5733 0.040 Uiso 1 1 calc R
C8 C 0.4346(4) 0.5136(2) 0.7024(3) 0.0258(9) Uani 1 1 d .
C9 C 0.3395(5) 0.6032(3) 0.4547(3) 0.0419(12) Uani 1 1 d .
H9A H 0.2509 0.6284 0.4472 0.063 Uiso 1 1 calc R
H9B H 0.3299 0.5564 0.4132 0.063 Uiso 1 1 calc R
H9C H 0.4024 0.6402 0.4353 0.063 Uiso 1 1 calc R
C10 C 0.4468(5) 0.4547(3) 0.7838(4) 0.0399(12) Uani 1 1 d .
H10A H 0.5425 0.4416 0.8101 0.060 Uiso 1 1 calc R
H10B H 0.3964 0.4070 0.7585 0.060 Uiso 1 1 calc R
H10C H 0.4094 0.4773 0.8356 0.060 Uiso 1 1 calc R
C11 C 0.5807(4) 0.6200(2) 0.8038(3) 0.0208(8) Uani 1 1 d .
H11 H 0.5765 0.5836 0.8587 0.025 Uiso 1 1 calc R
C12 C 0.7290(4) 0.6248(2) 0.7993(3) 0.0235(9) Uani 1 1 d .
H12A H 0.7834 0.6489 0.8600 0.028 Uiso 1 1 calc R
H12B H 0.7646 0.5712 0.7936 0.028 Uiso 1 1 calc R
C13 C 0.8767(4) 0.6714(2) 0.7032(3) 0.0243(9) Uani 1 1 d .
C14 C 0.9130(4) 0.6132(3) 0.6453(3) 0.0322(10) Uani 1 1 d .
H14 H 0.8491 0.5746 0.6150 0.039 Uiso 1 1 calc R
C15 C 1.0458(5) 0.6124(3) 0.6325(4) 0.0423(12) Uani 1 1 d .
H15 H 1.0722 0.5737 0.5921 0.051 Uiso 1 1 calc R
C16 C 1.1388(5) 0.6685(3) 0.6791(4) 0.0441(13) Uani 1 1 d .
H16 H 1.2287 0.6682 0.6703 0.053 Uiso 1 1 calc R
C17 C 1.1005(5) 0.7245(3) 0.7381(4) 0.0436(13) Uani 1 1 d .
H17 H 1.1650 0.7622 0.7702 0.052 Uiso 1 1 calc R
C18 C 0.9679(4) 0.7267(3) 0.7513(3) 0.0327(10) Uani 1 1 d .
H18 H 0.9418 0.7651 0.7922 0.039 Uiso 1 1 calc R
N1S N 0.7877(4) 1.0150(2) 0.5071(3) 0.0467(11) Uani 1 1 d .
C1S C 0.5797(6) 0.9332(4) 0.4157(4) 0.0681(19) Uani 1 1 d .
H1S1 H 0.6112 0.8851 0.3899 0.102 Uiso 1 1 calc R
H1S2 H 0.5258 0.9643 0.3617 0.102 Uiso 1 1 calc R
H1S3 H 0.5237 0.9193 0.4609 0.102 Uiso 1 1 calc R
C2S C 0.6972(5) 0.9795(3) 0.4675(3) 0.0331(10) Uani 1 1 d .

loop_
_atom_site_aniso_label
_atom_site_aniso_U_11
_atom_site_aniso_U_22
_atom_site_aniso_U_33
_atom_site_aniso_U_23
_atom_site_aniso_U_13
_atom_site_aniso_U_12
Cr1 0.0143(3) 0.0271(4) 0.0215(4) 0.0062(3) 0.0050(3) 0.0014(3)
Cl1 0.0229(5) 0.0434(7) 0.0359(6) 0.0149(5) 0.0029(4) 0.0086(5)
Cl2 0.0268(6) 0.0350(6) 0.0431(7) 0.0113(5) 0.0076(5) -0.0065(4)
Cl3 0.0276(6) 0.0559(7) 0.0243(6) 0.0048(5) 0.0117(4) 0.0036(5)
O1 0.0116(13) 0.0356(16) 0.0252(15) 0.0095(12) 0.0066(11) 0.0013(11)
N1 0.0240(19) 0.0205(18) 0.0262(19) 0.0042(14) 0.0085(15) 0.0019(14)
N2 0.0200(17) 0.0186(17) 0.0199(18) 0.0023(13) 0.0079(13) -0.0006(13)
N3 0.0117(16) 0.0286(19) 0.0224(18) 0.0002(14) 0.0031(13) 0.0034(13)
N4 0.0161(17) 0.0200(18) 0.0264(19) 0.0012(14) 0.0048(14) -0.0012(13)
C1 0.022(2) 0.027(2) 0.032(2) -0.0037(18) 0.0073(18) -0.0020(17)
C2 0.026(2) 0.034(3) 0.032(3) -0.0108(19) 0.0092(19) 0.0009(19)
C3 0.016(2) 0.029(2) 0.029(2) -0.0034(17) 0.0075(17) -0.0029(16)
C4 0.047(3) 0.023(3) 0.057(3) 0.005(2) 0.016(2) 0.010(2)
C5 0.036(3) 0.042(3) 0.032(3) 0.001(2) 0.018(2) 0.000(2)
C6 0.016(2) 0.040(3) 0.031(3) -0.0087(19) 0.0047(18) 0.0032(18)
C7 0.025(2) 0.026(3) 0.048(3) -0.013(2) 0.007(2) -0.0039(18)
C8 0.018(2) 0.021(2) 0.041(3) -0.0047(18) 0.0118(19) -0.0004(16)
C9 0.029(3) 0.061(3) 0.033(3) -0.011(2) 0.001(2) -0.008(2)
C10 0.036(3) 0.026(3) 0.057(3) 0.007(2) 0.009(2) -0.0025(19)
C11 0.019(2) 0.022(2) 0.023(2) 0.0026(16) 0.0082(16) 0.0007(16)
C12 0.017(2) 0.030(2) 0.025(2) 0.0048(17) 0.0061(17) 0.0031(16)
C13 0.014(2) 0.033(2) 0.025(2) 0.0068(18) 0.0045(17) 0.0062(17)
C14 0.025(2) 0.038(3) 0.034(3) -0.003(2) 0.0066(19) 0.0044(19)
C15 0.037(3) 0.056(3) 0.040(3) 0.009(2) 0.021(2) 0.020(2)
C16 0.018(2) 0.057(3) 0.062(4) 0.014(3) 0.019(2) 0.007(2)
C17 0.024(2) 0.041(3) 0.065(4) 0.013(2) 0.008(2) -0.003(2)
C18 0.023(2) 0.034(3) 0.040(3) -0.002(2) 0.008(2) 0.0033(19)
N1S 0.044(3) 0.038(2) 0.052(3) 0.000(2) -0.001(2) -0.012(2)
C1S 0.065(4) 0.084(5) 0.048(4) 0.000(3) -0.001(3) -0.044(3)
C2S 0.036(3) 0.031(3) 0.031(3) 0.001(2) 0.006(2) -0.004(2)

loop_
_atom_type_symbol
_atom_type_description
_atom_type_scat_dispersion_real
_atom_type_scat_dispersion_imag
_atom_type_scat_source
C C 0.0033 0.0016 'International Tables Vol C Tables 4.2.6.8 and 6.1.1.4'
H H 0.0000 0.0000 'International Tables Vol C Tables 4.2.6.8 and 6.1.1.4'
N N 0.0061 0.0033 'International Tables Vol C Tables 4.2.6.8 and 6.1.1.4'
O O 0.0106 0.0060 'International Tables Vol C Tables 4.2.6.8 and 6.1.1.4'
Cl Cl 0.1484 0.1585 'International Tables Vol C Tables 4.2.6.8 and 6.1.1.4'
Cr Cr 0.3209 0.6236 'International Tables Vol C Tables 4.2.6.8 and 6.1.1.4'

loop_
_geom_angle_atom_site_label_1
_geom_angle_atom_site_label_2
_geom_angle_atom_site_label_3
_geom_angle
N1 Cr1 N3 85.24(12)
N1 Cr1 O1 85.00(11)
N3 Cr1 O1 82.16(11)
N1 Cr1 Cl1 91.28(10)
N3 Cr1 Cl1 91.05(9)
O1 Cr1 Cl1 172.49(8)
N1 Cr1 Cl3 173.35(9)
N3 Cr1 Cl3 91.70(9)
O1 Cr1 Cl3 88.74(8)
Cl1 Cr1 Cl3 94.68(5)
N1 Cr1 Cl2 89.49(9)
N3 Cr1 Cl2 170.79(9)
O1 Cr1 Cl2 89.87(8)
Cl1 Cr1 Cl2 96.63(5)
Cl3 Cr1 Cl2 92.74(5)
C13 O1 C12 111.2(3)
C13 O1 Cr1 126.0(2)
C12 O1 Cr1 122.7(2)
C1 N1 N2 104.9(3)
C1 N1 Cr1 136.1(3)
N2 N1 Cr1 119.0(2)
C3 N2 N1 111.9(3)
C3 N2 C11 128.9(3)
N1 N2 C11 119.1(3)
C6 N3 N4 104.7(3)
C6 N3 Cr1 136.7(3)
N4 N3 Cr1 118.4(2)
C8 N4 N3 112.2(3)
C8 N4 C11 128.6(3)
N3 N4 C11 119.2(3)
N1 C1 C2 110.4(4)
N1 C1 C4 123.2(4)
C2 C1 C4 126.4(4)
C3 C2 C1 107.3(4)
N2 C3 C2 105.5(3)
N2 C3 C5 124.5(4)
C2 C3 C5 130.0(4)
N3 C6 C7 109.7(4)
N3 C6 C9 123.2(4)
C7 C6 C9 127.1(4)
C8 C7 C6 107.5(4)
N4 C8 C7 105.9(4)
N4 C8 C10 123.2(4)
C7 C8 C10 130.8(4)
N2 C11 N4 110.7(3)
N2 C11 C12 113.4(3)
N4 C11 C12 111.6(3)
O1 C12 C11 109.6(3)
C18 C13 C14 122.3(4)
C18 C13 O1 119.3(4)
C14 C13 O1 118.3(4)
C13 C14 C15 118.8(4)
C16 C15 C14 119.9(4)
C17 C16 C15 120.0(4)
C16 C17 C18 121.1(5)
C13 C18 C17 118.0(4)
N1S C2S C1S 179.7(6)

loop_
_geom_bond_atom_site_label_1
_geom_bond_atom_site_label_2
_geom_bond_distance
Cr1 N1 2.076(3)
Cr1 N3 2.089(3)
Cr1 O1 2.131(3)
Cr1 Cl1 2.2693(11)
Cr1 Cl3 2.2926(12)
Cr1 Cl2 2.2955(12)
O1 C13 1.420(4)
O1 C12 1.442(4)
N1 C1 1.341(5)
N1 N2 1.371(4)
N2 C3 1.353(5)
N2 C11 1.442(5)
N3 C6 1.347(5)
N3 N4 1.374(4)
N4 C8 1.349(5)
N4 C11 1.453(5)
C1 C2 1.379(6)
C1 C4 1.497(6)
C2 C3 1.378(6)
C3 C5 1.485(6)
C6 C7 1.396(6)
C6 C9 1.499(6)
C7 C8 1.365(6)
C8 C10 1.490(6)
C11 C12 1.509(5)
C13 C18 1.366(6)
C13 C14 1.374(6)
C14 C15 1.389(6)
C15 C16 1.377(7)
C16 C17 1.367(7)
C17 C18 1.390(6)
N1S C2S 1.118(5)
C1S C2S 1.455(7)
